data_7236805
loop_
_publ_author_name
'Srivastava, Anant Kumar'
'Vijayakanth, Thangavel'
'Divya, Pillutla'
'Praveenkumar, B.'
'Steiner, Alexander'
'Boomishankar, Ramamoorthy'

_publ_section_title
;
 Altering polarization attributes in ferroelectric metallo-cavitands by
 varying hydrated alkali-metal guest cations
;
_journal_issue 29
_journal_name_full 'Journal of Materials Chemistry C'
_journal_page_first 7352
_journal_paper_doi 10.1039/C7TC01758H
_journal_volume 5
_journal_year 2017
_chemical_absolute_configuration unk
_chemical_formula_sum 'C128 H198 Co4 K N41 O74 P8'
_chemical_formula_weight 4017.84
_space_group_crystal_system tetragonal
_space_group_IT_number 97
_space_group_name_Hall 'I 4 2'
_space_group_name_H-M_alt 'I 4 2 2'
_atom_sites_solution_hydrogens geom
_audit_creation_method SHELXL-2014/7
_audit_update_record
;
2017-04-12 deposited with the CCDC.
2017-07-05 downloaded from the CCDC.
;
_cell_angle_alpha 90
_cell_angle_beta 90
_cell_angle_gamma 90
_cell_formula_units_Z 2
_cell_length_a 24.404(4)
_cell_length_b 24.404(4)
_cell_length_c 17.589(3)
_cell_measurement_reflns_used 2492
_cell_measurement_temperature 100(2)
_cell_measurement_theta_max 17.03
_cell_measurement_theta_min 2.20
_cell_volume 10475(3)
_computing_cell_refinement 'Bruker SAINT'
_computing_data_collection 'Bruker APEX2'
_computing_data_reduction 'Bruker SAINT'
_computing_molecular_graphics 'Bruker SHELXTL'
_computing_publication_material 'Bruker SHELXTL'
_computing_structure_refinement 'SHELXL-2014 (Sheldrick 2014)'
_computing_structure_solution 'SHELXS-97 (Sheldrick 2008)'
_diffrn_ambient_temperature 100(2)
_diffrn_measured_fraction_theta_full 1.000
_diffrn_measured_fraction_theta_max 1.000
_diffrn_measurement_device_type 'Bruker APEX-II CCD'
_diffrn_measurement_method 'Omega and phi scans'
_diffrn_radiation_type MoK\a
_diffrn_radiation_wavelength 0.71073
_diffrn_reflns_av_R_equivalents 0.1837
_diffrn_reflns_av_unetI/netI 0.1248
_diffrn_reflns_Laue_measured_fraction_full 1.000
_diffrn_reflns_Laue_measured_fraction_max 1.000
_diffrn_reflns_limit_h_max 26
_diffrn_reflns_limit_h_min -32
_diffrn_reflns_limit_k_max 31
_diffrn_reflns_limit_k_min -32
_diffrn_reflns_limit_l_max 23
_diffrn_reflns_limit_l_min -23
_diffrn_reflns_number 52721
_diffrn_reflns_point_group_measured_fraction_full 1.000
_diffrn_reflns_point_group_measured_fraction_max 1.000
_diffrn_reflns_theta_full 25.242
_diffrn_reflns_theta_max 28.331
_diffrn_reflns_theta_min 1.180
_diffrn_source 'fine-focus sealed tube'
_exptl_absorpt_coefficient_mu 0.481
_exptl_absorpt_correction_T_max 0.7457
_exptl_absorpt_correction_T_min 0.6516
_exptl_absorpt_correction_type multi-scan
_exptl_absorpt_process_details SADABS
_exptl_crystal_colour orange
_exptl_crystal_density_diffrn 1.274
_exptl_crystal_density_method 'not measured'
_exptl_crystal_description block
_exptl_crystal_F_000 4184
_exptl_crystal_preparation ', Ferroelectric and Dielectric'
_exptl_crystal_recrystallization_method 'Re-crystallisation from solvent: Methanol and water'
_exptl_crystal_size_max 0.16
_exptl_crystal_size_mid 0.14
_exptl_crystal_size_min 0.10
_refine_diff_density_max 0.322
_refine_diff_density_min -0.262
_refine_diff_density_rms 0.066
_refine_ls_abs_structure_details
;
 Refined as an inversion twin.
;
_refine_ls_abs_structure_Flack 0.23(6)
_refine_ls_extinction_method none
_refine_ls_goodness_of_fit_ref 0.977
_refine_ls_hydrogen_treatment constr
_refine_ls_matrix_type full
_refine_ls_number_parameters 201
_refine_ls_number_reflns 6564
_refine_ls_number_restraints 201
_refine_ls_restrained_S_all 0.969
_refine_ls_R_factor_all 0.1907
_refine_ls_R_factor_gt 0.0692
_refine_ls_shift/su_max 0.006
_refine_ls_shift/su_mean 0.000
_refine_ls_structure_factor_coef Fsqd
_refine_ls_weighting_details 'w=1/[\s^2^(Fo^2^)+(0.1220P)^2^] where P=(Fo^2^+2Fc^2^)/3'
_refine_ls_weighting_scheme calc
_refine_ls_wR_factor_gt 0.1819
_refine_ls_wR_factor_ref 0.2402
_reflns_Friedel_coverage 0.802
_reflns_Friedel_fraction_full 1.000
_reflns_Friedel_fraction_max 1.000
_reflns_number_gt 2805
_reflns_number_total 6564
_reflns_threshold_expression 'I > 2\s(I)'
_cod_data_source_file c7tc01758h2.cif
_cod_data_source_block compound_Hy-K_2_sq
_cod_original_cell_volume 10476(4)
_cod_database_code 7236805
_shelx_shelxl_version_number 2014/7
_shelx_space_group_comment
;
The symmetry employed for this shelxl refinement is uniquely defined
by the following loop, which should always be used as a source of
symmetry information in preference to the above space-group names.
They are only intended as comments.
;

loop_
_space_group_symop_operation_xyz
'x, y, z'
'-x, -y, z'
'-y, x, z'
'y, -x, z'
'-x, y, -z'
'x, -y, -z'
'y, x, -z'
'-y, -x, -z'
'x+1/2, y+1/2, z+1/2'
'-x+1/2, -y+1/2, z+1/2'
'-y+1/2, x+1/2, z+1/2'
'y+1/2, -x+1/2, z+1/2'
'-x+1/2, y+1/2, -z+1/2'
'x+1/2, -y+1/2, -z+1/2'
'y+1/2, x+1/2, -z+1/2'
'-y+1/2, -x+1/2, -z+1/2'

loop_
_atom_site_label
_atom_site_type_symbol
_atom_site_fract_x
_atom_site_fract_y
_atom_site_fract_z
_atom_site_U_iso_or_equiv
_atom_site_adp_type
_atom_site_occupancy
_atom_site_site_symmetry_order
_atom_site_calc_flag
_atom_site_refinement_flags_posn
_atom_site_refinement_flags_adp
_atom_site_refinement_flags_occupancy
_atom_site_disorder_assembly
_atom_site_disorder_group
Co1 Co 0.5000 0.76200(5) 0.5000 0.0531(4) Uani 1 2 d S TU P . .
O2 O 0.5000 0.6766(2) 0.5000 0.0626(18) Uani 1 2 d S TU P . .
O3 O 0.5000 0.8492(3) 0.5000 0.091(2) Uani 1 2 d S TU P . .
K1 K 0.5000 0.5000 0.5000 0.0879(17) Uani 1 8 d S T P . .
O4 O 0.4994(5) 0.5995(3) 0.3942(5) 0.0684(19) Uiso 0.650(4) 1 d . U P . .
O4' O 0.505(2) 0.5665(17) 0.349(3) 0.0684(19) Uiso 0.120(4) 1 d . U P . .
O5 O 0.5754(8) 0.6020(8) 0.501(2) 0.0684(19) Uiso 0.230(4) 1 d . U P . .
P1 P 0.35865(11) 0.63961(11) 0.70899(12) 0.0689(6) Uani 1 1 d . U . . .
O1 O 0.3916(3) 0.6057(3) 0.6572(3) 0.0774(16) Uani 1 1 d . U . . .
N1 N 0.3933(3) 0.6870(3) 0.7535(5) 0.083(2) Uani 1 1 d . U . . .
H1 H 0.3878 0.6895 0.8028 0.100 Uiso 1 1 calc R U . . .
C11 C 0.4310(4) 0.7241(4) 0.7220(6) 0.067(2) Uani 1 1 d . U . . .
C12 C 0.4438(3) 0.7254(3) 0.6472(6) 0.064(2) Uani 1 1 d . U . . .
H12 H 0.4276 0.6987 0.6150 0.077 Uiso 1 1 calc R U . . .
N13 N 0.4787(3) 0.7627(2) 0.6150(4) 0.0603(17) Uani 1 1 d . U . . .
C14 C 0.5042(4) 0.7984(3) 0.6623(5) 0.066(2) Uani 1 1 d . U . . .
H14 H 0.5306 0.8235 0.6431 0.079 Uiso 1 1 calc R U . . .
C15 C 0.4911(4) 0.7980(3) 0.7407(6) 0.078(3) Uani 1 1 d . U . . .
H15 H 0.5088 0.8235 0.7733 0.093 Uiso 1 1 calc R U . . .
C16 C 0.4548(4) 0.7629(4) 0.7707(6) 0.077(3) Uani 1 1 d . U . . .
H16 H 0.4455 0.7643 0.8231 0.092 Uiso 1 1 calc R U . . .
N2 N 0.3131(3) 0.6753(3) 0.6615(4) 0.079(2) Uani 1 1 d . U . . .
H2 H 0.3110 0.7104 0.6729 0.094 Uiso 1 1 calc R U . . .
C21 C 0.2768(3) 0.6564(3) 0.6042(5) 0.061(2) Uani 1 1 d . U . . .
C22 C 0.2745(3) 0.6012(3) 0.5870(5) 0.060(2) Uani 1 1 d . U . . .
H22 H 0.2966 0.5758 0.6142 0.072 Uiso 1 1 calc R U . . .
N23 N 0.2391(3) 0.5826(3) 0.5289(4) 0.0607(17) Uani 1 1 d . U . . .
C24 C 0.2060(3) 0.6201(3) 0.4990(7) 0.071(2) Uani 1 1 d . U . . .
H24 H 0.1806 0.6086 0.4614 0.085 Uiso 1 1 calc R U . . .
C25 C 0.2061(3) 0.6729(3) 0.5184(6) 0.071(3) Uani 1 1 d . U . . .
H25 H 0.1811 0.6974 0.4946 0.085 Uiso 1 1 calc R U . . .
C26 C 0.2412(4) 0.6922(4) 0.5714(5) 0.068(2) Uani 1 1 d . U . . .
H26 H 0.2411 0.7298 0.5854 0.082 Uiso 1 1 calc R U . . .
C1 C 0.3189(7) 0.6110(8) 0.7852(9) 0.079(5) Uiso 0.421(14) 1 d DG U P A 1
C2 C 0.2671(7) 0.6273(7) 0.8090(10) 0.079(5) Uiso 0.421(14) 1 d DG U P A 1
H2A H 0.2490 0.6566 0.7841 0.095 Uiso 0.421(14) 1 calc R U P A 1
C3 C 0.2418(6) 0.6006(7) 0.8694(10) 0.086(5) Uiso 0.421(14) 1 d DG U P A 1
H3 H 0.2064 0.6117 0.8856 0.103 Uiso 0.421(14) 1 calc R U P A 1
C4 C 0.2684(7) 0.5576(7) 0.9059(10) 0.091(6) Uiso 0.421(14) 1 d DG U P A 1
H4 H 0.2511 0.5393 0.9471 0.109 Uiso 0.421(14) 1 calc R U P A 1
C5 C 0.3202(7) 0.5413(7) 0.8821(10) 0.090(5) Uiso 0.421(14) 1 d DG U P A 1
H5 H 0.3383 0.5120 0.9071 0.108 Uiso 0.421(14) 1 calc R U P A 1
C6 C 0.3455(6) 0.5681(8) 0.8218(10) 0.082(5) Uiso 0.421(14) 1 d DG U P A 1
H6 H 0.3809 0.5569 0.8055 0.099 Uiso 0.421(14) 1 calc R U P A 1
C1' C 0.3345(5) 0.5958(5) 0.7817(7) 0.077(4) Uiso 0.579(14) 1 d DG U P A 2
C2' C 0.2872(5) 0.6117(5) 0.8197(8) 0.083(4) Uiso 0.579(14) 1 d DG U P A 2
H2' H 0.2678 0.6435 0.8037 0.099 Uiso 0.579(14) 1 calc R U P A 2
C3' C 0.2682(5) 0.5812(5) 0.8810(7) 0.096(4) Uiso 0.579(14) 1 d DG U P A 2
H3' H 0.2358 0.5921 0.9069 0.115 Uiso 0.579(14) 1 calc R U P A 2
C4' C 0.2965(6) 0.5348(5) 0.9044(7) 0.087(5) Uiso 0.579(14) 1 d DG U P A 2
H4' H 0.2835 0.5139 0.9463 0.104 Uiso 0.579(14) 1 calc R U P A 2
C5' C 0.3439(5) 0.5188(5) 0.8664(8) 0.103(5) Uiso 0.579(14) 1 d DG U P A 2
H5' H 0.3632 0.4871 0.8824 0.123 Uiso 0.579(14) 1 calc R U P A 2
C6' C 0.3629(4) 0.5493(6) 0.8051(8) 0.097(5) Uiso 0.579(14) 1 d DG U P A 2
H6' H 0.3952 0.5384 0.7792 0.116 Uiso 0.579(14) 1 calc R U P A 2

loop_
_atom_site_aniso_label
_atom_site_aniso_U_11
_atom_site_aniso_U_22
_atom_site_aniso_U_33
_atom_site_aniso_U_23
_atom_site_aniso_U_13
_atom_site_aniso_U_12
Co1 0.0526(7) 0.0377(6) 0.0690(9) 0.000 -0.0050(10) 0.000
O2 0.069(4) 0.046(3) 0.073(5) 0.000 0.018(6) 0.000
O3 0.105(6) 0.053(4) 0.113(7) 0.000 -0.020(8) 0.000
K1 0.0711(19) 0.0711(19) 0.121(5) 0.000 0.000 0.000
P1 0.0750(19) 0.0738(19) 0.0578(12) -0.0100(13) -0.0013(13) -0.0136(10)
O1 0.059(4) 0.082(4) 0.091(4) -0.030(4) -0.021(4) 0.003(3)
N1 0.086(5) 0.095(5) 0.068(5) -0.024(4) 0.007(4) -0.025(4)
C11 0.068(5) 0.065(5) 0.067(5) -0.006(4) -0.006(4) -0.001(4)
C12 0.062(5) 0.054(4) 0.075(5) -0.014(4) -0.001(4) -0.002(4)
N13 0.059(4) 0.047(3) 0.074(4) -0.011(3) -0.005(3) 0.000(3)
C14 0.063(5) 0.054(4) 0.080(5) -0.014(4) -0.013(5) -0.004(4)
C15 0.081(7) 0.074(5) 0.079(5) -0.020(4) -0.017(5) -0.006(5)
C16 0.078(6) 0.076(5) 0.076(6) -0.012(5) -0.014(5) -0.013(4)
N2 0.082(5) 0.072(5) 0.081(5) -0.011(4) -0.005(4) 0.001(4)
C21 0.057(4) 0.066(4) 0.060(5) -0.005(4) 0.005(4) 0.000(3)
C22 0.052(4) 0.067(4) 0.061(5) -0.003(4) -0.003(4) -0.004(4)
N23 0.045(3) 0.068(4) 0.068(5) -0.003(3) 0.006(3) 0.006(3)
C24 0.068(4) 0.066(4) 0.079(5) -0.011(5) -0.029(6) 0.013(3)
C25 0.067(5) 0.067(4) 0.078(7) -0.001(4) -0.011(4) 0.016(4)
C26 0.082(5) 0.057(4) 0.066(5) -0.003(4) 0.000(4) 0.007(4)

loop_
_atom_type_symbol
_atom_type_description
_atom_type_scat_dispersion_real
_atom_type_scat_dispersion_imag
_atom_type_scat_source
C C 0.0033 0.0016 'International Tables Vol C Tables 4.2.6.8 and 6.1.1.4'
H H 0.0000 0.0000 'International Tables Vol C Tables 4.2.6.8 and 6.1.1.4'
N N 0.0061 0.0033 'International Tables Vol C Tables 4.2.6.8 and 6.1.1.4'
O O 0.0106 0.0060 'International Tables Vol C Tables 4.2.6.8 and 6.1.1.4'
P P 0.1023 0.0942 'International Tables Vol C Tables 4.2.6.8 and 6.1.1.4'
K K 0.2009 0.2494 'International Tables Vol C Tables 4.2.6.8 and 6.1.1.4'
Co Co 0.3494 0.9721 'International Tables Vol C Tables 4.2.6.8 and 6.1.1.4'

loop_
_geom_angle_atom_site_label_1
_geom_angle_atom_site_label_2
_geom_angle_atom_site_label_3
_geom_angle
_geom_angle_site_symmetry_1
_geom_angle_site_symmetry_3
N23 Co1 N23 178.5(3) 8_666 4_565
N23 Co1 O2 89.23(17) 8_666 .
N23 Co1 O2 89.23(17) 4_565 .
N23 Co1 N13 90.3(3) 8_666 5_656
N23 Co1 N13 89.7(3) 4_565 5_656
O2 Co1 N13 90.48(16) . 5_656
N23 Co1 N13 89.7(3) 8_666 .
N23 Co1 N13 90.3(3) 4_565 .
O2 Co1 N13 90.47(17) . .
N13 Co1 N13 179.0(3) 5_656 .
N23 Co1 O3 90.77(17) 8_666 .
N23 Co1 O3 90.77(17) 4_565 .
O2 Co1 O3 180.0 . .
N13 Co1 O3 89.52(17) 5_656 .
N13 Co1 O3 89.53(17) . .
O4 K1 O4 68.30(16) 7_556 5_656
O4 K1 O4 179.5(4) 7_556 3_655
O4 K1 O4 112.2(4) 5_656 3_655
O4 K1 O4 111.2(4) 7_556 2_665
O4 K1 O4 179.5(4) 5_656 2_665
O4 K1 O4 68.30(16) 3_655 2_665
O4 K1 O4 105.1(3) 7_556 8_666
O4 K1 O4 68.30(16) 5_656 8_666
O4 K1 O4 74.9(3) 3_655 8_666
O4 K1 O4 112.2(4) 2_665 8_666
O4 K1 O4 68.30(16) 7_556 6_566
O4 K1 O4 105.1(3) 5_656 6_566
O4 K1 O4 111.2(4) 3_655 6_566
O4 K1 O4 74.9(3) 2_665 6_566
O4 K1 O4 68.30(16) 8_666 6_566
O4 K1 O4 74.9(3) 7_556 4_565
O4 K1 O4 111.2(4) 5_656 4_565
O4 K1 O4 105.1(3) 3_655 4_565
O4 K1 O4 68.30(16) 2_665 4_565
O4 K1 O4 179.5(4) 8_666 4_565
O4 K1 O4 112.2(4) 6_566 4_565
O4 K1 O4 112.2(4) 7_556 .
O4 K1 O4 74.9(3) 5_656 .
O4 K1 O4 68.30(16) 3_655 .
O4 K1 O4 105.1(3) 2_665 .
O4 K1 O4 111.2(4) 8_666 .
O4 K1 O4 179.5(4) 6_566 .
O4 K1 O4 68.30(16) 4_565 .
O4 K1 O5 61.9(6) 7_556 .
O4 K1 O5 49.9(6) 5_656 .
O4 K1 O5 118.6(6) 3_655 .
O4 K1 O5 129.6(6) 2_665 .
O4 K1 O5 117.7(6) 8_666 .
O4 K1 O5 129.7(6) 6_566 .
O4 K1 O5 61.8(6) 4_565 .
O4 K1 O5 50.7(6) . .
O4 K1 O5 129.6(6) 7_556 8_666
O4 K1 O5 118.6(6) 5_656 8_666
O4 K1 O5 49.9(6) 3_655 8_666
O4 K1 O5 61.9(6) 2_665 8_666
O4 K1 O5 50.7(6) 8_666 8_666
O4 K1 O5 61.8(6) 6_566 8_666
O4 K1 O5 129.7(6) 4_565 8_666
O4 K1 O5 117.7(6) . 8_666
O5 K1 O5 162.9(7) . 8_666
O4 K1 O5 50.7(6) 7_556 7_556
O4 K1 O5 61.8(6) 5_656 7_556
O4 K1 O5 129.7(6) 3_655 7_556
O4 K1 O5 117.7(6) 2_665 7_556
O4 K1 O5 129.6(6) 8_666 7_556
O4 K1 O5 118.6(6) 6_566 7_556
O4 K1 O5 49.9(6) 4_565 7_556
O4 K1 O5 61.9(6) . 7_556
O5 K1 O5 17.1(7) . 7_556
O5 K1 O5 179.6(14) 8_666 7_556
O4 K1 O5 117.7(6) 7_556 2_665
O4 K1 O5 129.7(6) 5_656 2_665
O4 K1 O5 61.8(6) 3_655 2_665
O4 K1 O5 50.7(6) 2_665 2_665
O4 K1 O5 61.9(6) 8_666 2_665
O4 K1 O5 49.9(6) 6_566 2_665
O4 K1 O5 118.6(6) 4_565 2_665
O4 K1 O5 129.6(6) . 2_665
O5 K1 O5 179.6(14) . 2_665
O5 K1 O5 17.1(7) 8_666 2_665
O5 K1 O5 162.9(7) 7_556 2_665
O4' O4 K1 82(2) . .
O4 O4' K1 77(2) . .
O5 O5 K1 81.5(3) 7_556 .
O1 P1 N1 114.3(5) . .
O1 P1 N2 110.8(4) . .
N1 P1 N2 102.6(5) . .
O1 P1 C1' 106.9(6) . .
N1 P1 C1' 104.7(6) . .
N2 P1 C1' 117.7(6) . .
O1 P1 C1 122.7(7) . .
N1 P1 C1 101.3(7) . .
N2 P1 C1 102.7(7) . .
C11 N1 P1 127.4(7) . .
C11 N1 H1 116.3 . .
P1 N1 H1 116.3 . .
C12 C11 C16 118.8(9) . .
C12 C11 N1 123.3(8) . .
C16 C11 N1 117.8(9) . .
C11 C12 N13 124.1(8) . .
C11 C12 H12 117.9 . .
N13 C12 H12 117.9 . .
C14 N13 C12 117.3(8) . .
C14 N13 Co1 119.0(6) . .
C12 N13 Co1 123.3(6) . .
N13 C14 C15 119.2(9) . .
N13 C14 H14 120.4 . .
C15 C14 H14 120.4 . .
C16 C15 C14 122.6(9) . .
C16 C15 H15 118.7 . .
C14 C15 H15 118.7 . .
C15 C16 C11 117.7(10) . .
C15 C16 H16 121.2 . .
C11 C16 H16 121.2 . .
C21 N2 P1 127.7(7) . .
C21 N2 H2 116.2 . .
P1 N2 H2 116.2 . .
C26 C21 C22 120.5(8) . .
C26 C21 N2 119.4(8) . .
C22 C21 N2 119.9(8) . .
C21 C22 N23 119.7(8) . .
C21 C22 H22 120.1 . .
N23 C22 H22 120.1 . .
C24 N23 C22 115.9(7) . .
C24 N23 Co1 124.3(6) . 3_655
C22 N23 Co1 119.7(5) . 3_655
N23 C24 C25 124.3(9) . .
N23 C24 H24 117.9 . .
C25 C24 H24 117.9 . .
C24 C25 C26 121.0(9) . .
C24 C25 H25 119.5 . .
C26 C25 H25 119.5 . .
C25 C26 C21 118.2(8) . .
C25 C26 H26 120.9 . .
C21 C26 H26 120.9 . .
C2 C1 C6 120.0 . .
C2 C1 P1 127.2(9) . .
C6 C1 P1 112.8(9) . .
C3 C2 C1 120.0 . .
C3 C2 H2A 120.0 . .
C1 C2 H2A 120.0 . .
C2 C3 C4 120.0 . .
C2 C3 H3 120.0 . .
C4 C3 H3 120.0 . .
C5 C4 C3 120.0 . .
C5 C4 H4 120.0 . .
C3 C4 H4 120.0 . .
C4 C5 C6 120.0 . .
C4 C5 H5 120.0 . .
C6 C5 H5 120.0 . .
C5 C6 C1 120.0 . .
C5 C6 H6 120.0 . .
C1 C6 H6 120.0 . .
C2' C1' C6' 120.0 . .
C2' C1' P1 117.0(7) . .
C6' C1' P1 122.8(7) . .
C1' C2' C3' 120.0 . .
C1' C2' H2' 120.0 . .
C3' C2' H2' 120.0 . .
C4' C3' C2' 120.0 . .
C4' C3' H3' 120.0 . .
C2' C3' H3' 120.0 . .
C5' C4' C3' 120.0 . .
C5' C4' H4' 120.0 . .
C3' C4' H4' 120.0 . .
C4' C5' C6' 120.0 . .
C4' C5' H5' 120.0 . .
C6' C5' H5' 120.0 . .
C5' C6' C1' 120.0 . .
C5' C6' H6' 120.0 . .
C1' C6' H6' 120.0 . .

loop_
_geom_bond_atom_site_label_1
_geom_bond_atom_site_label_2
_geom_bond_distance
_geom_bond_site_symmetry_2
Co1 N23 2.079(7) 8_666
Co1 N23 2.079(7) 4_565
Co1 O2 2.085(6) .
Co1 N13 2.088(8) 5_656
Co1 N13 2.088(8) .
Co1 O3 2.128(7) .
K1 O4 3.060(8) 7_556
K1 O4 3.060(8) 5_656
K1 O4 3.060(8) 3_655
K1 O4 3.060(8) 2_665
K1 O4 3.060(8) 8_666
K1 O4 3.060(8) 6_566
K1 O4 3.060(8) 4_565
K1 O4 3.060(8) .
K1 O5 3.10(2) .
K1 O5 3.10(2) 8_666
K1 O5 3.10(2) 7_556
K1 O5 3.10(2) 2_665
O4 O4' 1.14(4) .
O5 O5 0.92(4) 7_556
P1 O1 1.471(6) .
P1 N1 1.632(8) .
P1 N2 1.641(7) .
P1 C1' 1.768(9) .
P1 C1 1.796(13) .
N1 C11 1.405(11) .
N1 H1 0.8800 .
C11 C12 1.354(13) .
C11 C16 1.402(12) .
C12 N13 1.369(10) .
C12 H12 0.9500 .
N13 C14 1.357(10) .
C14 C15 1.415(13) .
C14 H14 0.9500 .
C15 C16 1.342(13) .
C15 H15 0.9500 .
C16 H16 0.9500 .
N2 C21 1.420(11) .
N2 H2 0.8800 .
C21 C26 1.361(12) .
C21 C22 1.383(11) .
C22 N23 1.413(10) .
C22 H22 0.9500 .
N23 C24 1.331(10) .
N23 Co1 2.079(7) 3_655
C24 C25 1.333(11) .
C24 H24 0.9500 .
C25 C26 1.351(13) .
C25 H25 0.9500 .
C26 H26 0.9500 .
C1 C2 1.3900 .
C1 C6 1.3900 .
C2 C3 1.3900 .
C2 H2A 0.9500 .
C3 C4 1.3900 .
C3 H3 0.9500 .
C4 C5 1.3900 .
C4 H4 0.9500 .
C5 C6 1.3900 .
C5 H5 0.9500 .
C6 H6 0.9500 .
C1' C2' 1.3900 .
C1' C6' 1.3900 .
C2' C3' 1.3900 .
C2' H2' 0.9500 .
C3' C4' 1.3900 .
C3' H3' 0.9500 .
C4' C5' 1.3900 .
C4' H4' 0.9500 .
C5' C6' 1.3900 .
C5' H5' 0.9500 .
C6' H6' 0.9500 .
